data_7028649
loop_
_publ_author_name
'Zhang, Daopeng'
'Bian, Yongzhong'
'Qin, Jie'
'Wang, Ping'
'Chen, Xia'

_publ_section_title
;
 The supramolecular interaction mediated chiral 1D cyanide-bridged
 metamagnet: synthesis, crystal structures and magnetic properties.
;
_journal_issue 3
_journal_name_full 'Dalton transactions (Cambridge, England : 2003)'
_journal_page_first 945
_journal_page_last 949
_journal_paper_doi 10.1039/c3dt52996g
_journal_volume 43
_journal_year 2014
_chemical_absolute_configuration rm
_chemical_formula_moiety '2(C76 H60 Fe2 Mn2 N16 O6), 4(C1.50 H3.50 N0.5)'
_chemical_formula_sum 'C80.5 H70.5 Fe2 Mn2 N17.5 O7.5'
_chemical_formula_weight 1624.62
_chemical_name_systematic
; 
 ? 
;
_space_group_IT_number 4
_symmetry_cell_setting monoclinic
_symmetry_space_group_name_Hall 'P 2yb'
_symmetry_space_group_name_H-M 'P 1 21 1'
_atom_sites_solution_hydrogens geom
_atom_sites_solution_primary direct
_atom_sites_solution_secondary difmap
_audit_creation_method SHELXL-97
_cell_angle_alpha 90.00
_cell_angle_beta 93.042(4)
_cell_angle_gamma 90.00
_cell_formula_units_Z 2
_cell_length_a 12.4204(6)
_cell_length_b 20.4162(7)
_cell_length_c 14.9983(6)
_cell_measurement_reflns_used 2368
_cell_measurement_temperature 293(2)
_cell_measurement_theta_max 26.341
_cell_measurement_theta_min 2.356
_cell_volume 3797.9(3)
_computing_cell_refinement 'SAINT-Plus (Bruker, 2001)'
_computing_data_collection 'APEX2 (Bruker, 2004)'
_computing_data_reduction 'SAINT-Plus (Bruker, 2001)'
_computing_molecular_graphics 'SHELXTL (Sheldrick, 2008<i>b</i>)'
_computing_publication_material 'SHELXTL (Sheldrick, 2008<i>b</i>)'
_computing_structure_refinement 'SHELXL97 (Sheldrick, 2008<i>b</i>)'
_computing_structure_solution 'SHELXS97 (Sheldrick, 2008<i>b</i>)'
_diffrn_ambient_temperature 293(2)
_diffrn_measured_fraction_theta_full 0.997
_diffrn_measured_fraction_theta_max 0.997
_diffrn_measurement_device_type 'Bruker APEX II CCD area-detector'
_diffrn_measurement_method '\f and \w scans'
_diffrn_radiation_monochromator graphite
_diffrn_radiation_source 'fine-focus sealed tube'
_diffrn_radiation_type MoK\a
_diffrn_radiation_wavelength 0.71073
_diffrn_reflns_av_R_equivalents 0.0257
_diffrn_reflns_av_sigmaI/netI 0.0604
_diffrn_reflns_limit_h_max 11
_diffrn_reflns_limit_h_min -14
_diffrn_reflns_limit_k_max 24
_diffrn_reflns_limit_k_min -20
_diffrn_reflns_limit_l_max 17
_diffrn_reflns_limit_l_min -17
_diffrn_reflns_number 15129
_diffrn_reflns_theta_full 25.01
_diffrn_reflns_theta_max 25.01
_diffrn_reflns_theta_min 2.96
_exptl_absorpt_coefficient_mu 0.768
_exptl_absorpt_correction_T_max 0.8432
_exptl_absorpt_correction_T_min 0.8081
_exptl_absorpt_correction_type multi-scan
_exptl_absorpt_process_details sadabs
_exptl_crystal_colour dark-brown
_exptl_crystal_density_diffrn 1.421
_exptl_crystal_density_method 'not measured'
_exptl_crystal_description block
_exptl_crystal_F_000 1676
_exptl_crystal_size_max 0.29
_exptl_crystal_size_mid 0.25
_exptl_crystal_size_min 0.23
_refine_diff_density_max 0.604
_refine_diff_density_min -0.568
_refine_diff_density_rms 0.068
_refine_ls_abs_structure_details 'Flack H D (1983), Acta Cryst. A39, 876-881'
_refine_ls_abs_structure_Flack 0.05(2)
_refine_ls_extinction_method none
_refine_ls_goodness_of_fit_ref 1.056
_refine_ls_hydrogen_treatment none
_refine_ls_matrix_type full
_refine_ls_number_parameters 1014
_refine_ls_number_reflns 11329
_refine_ls_number_restraints 1
_refine_ls_restrained_S_all 1.056
_refine_ls_R_factor_all 0.0719
_refine_ls_R_factor_gt 0.0527
_refine_ls_shift/su_max 0.001
_refine_ls_shift/su_mean 0.000
_refine_ls_structure_factor_coef Fsqd
_refine_ls_weighting_details 'calc w=1/[\s^2^(Fo^2^)+(0.0634P)^2^+1.2457P] where P=(Fo^2^+2Fc^2^)/3'
_refine_ls_weighting_scheme calc
_refine_ls_wR_factor_gt 0.1251
_refine_ls_wR_factor_ref 0.1385
_reflns_number_gt 8889
_reflns_number_total 11329
_reflns_threshold_expression >2sigma(I)
_cod_data_source_file c3dt52996g.txt
_cod_data_source_block 1
_cod_original_sg_symbol_H-M P2(1)
_cod_original_formula_sum 'C80.50 H70.50 Fe2 Mn2 N17.50 O7.50'
_cod_database_code 7028649

loop_
_symmetry_equiv_pos_as_xyz
'x, y, z'
'-x, y+1/2, -z'

loop_
_atom_site_label
_atom_site_type_symbol
_atom_site_fract_x
_atom_site_fract_y
_atom_site_fract_z
_atom_site_U_iso_or_equiv
_atom_site_adp_type
_atom_site_occupancy
_atom_site_symmetry_multiplicity
_atom_site_calc_flag
_atom_site_refinement_flags
Fe1 Fe 0.29289(9) 0.69952(5) 1.39320(8) 0.0324(3) Uani 1 1 d .
Fe2 Fe 0.28972(8) 0.35853(5) 0.89581(7) 0.0286(3) Uani 1 1 d .
Mn1 Mn 0.24143(9) 0.57000(5) 1.08387(8) 0.0310(3) Uani 1 1 d .
Mn2 Mn 0.24720(9) 0.48999(6) 0.58469(9) 0.0367(3) Uani 1 1 d .
O1 O 0.4515(5) 0.8588(3) 1.3141(4) 0.0550(17) Uani 1 1 d .
O2 O 0.2159(4) 0.6414(3) 1.0059(4) 0.0433(15) Uani 1 1 d .
O3 O 0.0948(4) 0.5523(3) 1.0962(4) 0.0415(15) Uani 1 1 d .
O4 O 0.4578(5) 0.2031(3) 0.8251(4) 0.0515(16) Uani 1 1 d .
O5 O 0.1008(5) 0.5121(3) 0.5938(4) 0.0498(16) Uani 1 1 d .
O6 O 0.2169(4) 0.4170(3) 0.5108(4) 0.0420(15) Uani 1 1 d .
O7 O 0.7168(6) 0.5716(5) 0.9547(6) 0.101(3) Uani 1 1 d .
O8 O 0.7489(12) 0.5084(9) 0.4441(10) 0.095(6) Uani 0.50 1 d P
N1 N 0.2566(5) 0.6384(4) 1.2039(5) 0.0410(18) Uani 1 1 d .
N2 N 0.3141(7) 0.7420(5) 1.5894(6) 0.071(3) Uani 1 1 d .
N3 N 0.2604(6) 0.5581(4) 1.4631(5) 0.053(2) Uani 1 1 d .
N4 N 0.4497(5) 0.6926(4) 1.3920(5) 0.0366(18) Uani 1 1 d .
N6 N 0.1418(5) 0.7279(4) 1.3888(5) 0.0372(18) Uani 1 1 d .
N7 N 0.3167(5) 0.7846(3) 1.3491(4) 0.0355(16) Uani 1 1 d .
N8 N 0.4016(5) 0.5755(3) 1.0741(4) 0.0322(15) Uani 1 1 d .
N9 N 0.2827(5) 0.4973(4) 1.1674(4) 0.0360(15) Uani 1 1 d .
N10 N 0.2437(6) 0.4958(4) 0.9697(5) 0.0428(17) Uani 1 1 d .
N11 N 0.2566(6) 0.4257(4) 0.7124(5) 0.048(2) Uani 1 1 d .
N12 N 0.3098(7) 0.3143(4) 1.0955(5) 0.058(2) Uani 1 1 d .
N13 N 0.4477(5) 0.3659(4) 0.8943(5) 0.0368(18) Uani 1 1 d .
N15 N 0.1389(5) 0.3274(3) 0.8903(4) 0.0323(16) Uani 1 1 d .
N16 N 0.3182(5) 0.2749(3) 0.8527(4) 0.0301(15) Uani 1 1 d .
N17 N 0.4059(5) 0.4762(3) 0.5829(4) 0.0343(16) Uani 1 1 d .
N18 N 0.2961(5) 0.5684(4) 0.6557(5) 0.0413(16) Uani 1 1 d .
N19 N 0.8724(7) 0.6215(6) 0.9165(6) 0.075(3) Uani 1 1 d .
N20 N 0.8745(17) 0.4367(12) 0.4140(12) 0.076(6) Uani 0.50 1 d P
C1 C 0.2717(6) 0.6619(4) 1.2730(6) 0.034(2) Uani 1 1 d .
C2 C 0.3076(6) 0.7257(4) 1.5180(5) 0.035(2) Uani 1 1 d .
C3 C 0.2706(7) 0.6104(5) 1.4373(6) 0.040(2) Uani 1 1 d .
C4 C 0.5146(7) 0.6450(5) 1.4148(6) 0.050(2) Uani 1 1 d .
H4 H 0.4881 0.6044 1.4309 0.060 Uiso 1 1 calc R
C5 C 0.6312(8) 0.6571(6) 1.4144(7) 0.072(3) Uani 1 1 d .
H5 H 0.6772 0.6221 1.4277 0.086 Uiso 1 1 calc R
C6 C 0.6734(6) 0.7118(6) 1.3971(7) 0.050(3) Uani 1 1 d .
H6 H 0.7476 0.7180 1.4022 0.059 Uiso 1 1 calc R
C7 C 0.6080(6) 0.7591(5) 1.3718(6) 0.048(2) Uani 1 1 d .
H7 H 0.6361 0.7990 1.3542 0.057 Uiso 1 1 calc R
C8 C 0.4984(8) 0.7507(5) 1.3707(6) 0.047(2) Uani 1 1 d .
C9 C 0.4202(7) 0.8048(5) 1.3410(6) 0.045(2) Uani 1 1 d .
C10 C 0.2260(7) 0.8229(4) 1.3326(6) 0.041(2) Uani 1 1 d .
C11 C 0.2159(8) 0.8843(5) 1.2990(6) 0.052(3) Uani 1 1 d .
H11 H 0.2766 0.9055 1.2796 0.063 Uiso 1 1 calc R
C12 C 0.1139(10) 0.9177(5) 1.2926(8) 0.073(3) Uani 1 1 d .
H12 H 0.1091 0.9602 1.2704 0.087 Uiso 1 1 calc R
C13 C 0.0255(9) 0.8867(7) 1.3191(9) 0.083(4) Uani 1 1 d .
H13 H -0.0401 0.9088 1.3145 0.099 Uiso 1 1 calc R
C14 C 0.0276(8) 0.8212(6) 1.3541(7) 0.054(3) Uani 1 1 d .
C15 C 0.1323(7) 0.7905(5) 1.3597(6) 0.041(2) Uani 1 1 d .
C16 C -0.0613(8) 0.7851(6) 1.3841(7) 0.067(3) Uani 1 1 d .
H16 H -0.1287 0.8050 1.3844 0.081 Uiso 1 1 calc R
C17 C -0.0503(8) 0.7235(6) 1.4118(6) 0.059(3) Uani 1 1 d .
H17 H -0.1093 0.6993 1.4286 0.071 Uiso 1 1 calc R
C18 C 0.0542(7) 0.6962(6) 1.4147(6) 0.054(3) Uani 1 1 d .
H18 H 0.0628 0.6536 1.4360 0.065 Uiso 1 1 calc R
C19 C 0.4594(5) 0.5200(3) 1.1183(4) 0.0349(16) Uani 1 1 d .
H19 H 0.4550 0.4824 1.0776 0.042 Uiso 1 1 calc R
C20 C 0.5806(6) 0.5320(4) 1.1461(7) 0.051(3) Uani 1 1 d .
H20A H 0.6206 0.5402 1.0935 0.061 Uiso 1 1 calc R
H20B H 0.5875 0.5701 1.1846 0.061 Uiso 1 1 calc R
C21 C 0.6254(6) 0.4732(4) 1.1943(6) 0.063(3) Uani 1 1 d .
H21A H 0.7001 0.4815 1.2129 0.075 Uiso 1 1 calc R
H21B H 0.6237 0.4363 1.1535 0.075 Uiso 1 1 calc R
C22 C 0.5629(7) 0.4550(5) 1.2769(6) 0.068(3) Uani 1 1 d .
H22A H 0.5678 0.4904 1.3202 0.081 Uiso 1 1 calc R
H22B H 0.5936 0.4159 1.3048 0.081 Uiso 1 1 calc R
C23 C 0.4433(7) 0.4428(5) 1.2464(6) 0.049(2) Uani 1 1 d .
H23A H 0.4388 0.4061 1.2053 0.058 Uiso 1 1 calc R
H23B H 0.4026 0.4318 1.2977 0.058 Uiso 1 1 calc R
C24 C 0.3956(5) 0.5030(3) 1.2011(4) 0.0360(15) Uani 1 1 d .
H24 H 0.4016 0.5397 1.2431 0.043 Uiso 1 1 calc R
C25 C 0.2243(6) 0.4477(4) 1.1849(5) 0.037(2) Uani 1 1 d .
H25 H 0.2560 0.4132 1.2171 0.044 Uiso 1 1 calc R
C26 C 0.1140(7) 0.4428(4) 1.1575(6) 0.041(2) Uani 1 1 d .
C27 C 0.0640(7) 0.3826(5) 1.1746(7) 0.055(3) Uani 1 1 d .
H27 H 0.1026 0.3497 1.2049 0.067 Uiso 1 1 calc R
C28 C -0.0445(8) 0.3719(5) 1.1458(7) 0.064(3) Uani 1 1 d .
H28 H -0.0759 0.3311 1.1537 0.077 Uiso 1 1 calc R
C29 C -0.1051(7) 0.4231(5) 1.1053(7) 0.057(3) Uani 1 1 d .
H29 H -0.1776 0.4166 1.0887 0.068 Uiso 1 1 calc R
C30 C -0.0574(7) 0.4828(5) 1.0901(6) 0.049(2) Uani 1 1 d .
H30 H -0.0981 0.5165 1.0634 0.059 Uiso 1 1 calc R
C31 C 0.0523(6) 0.4932(5) 1.1146(6) 0.042(2) Uani 1 1 d .
C32 C 0.4499(7) 0.6212(4) 1.0273(5) 0.043(2) Uani 1 1 d .
H32 H 0.5247 0.6197 1.0271 0.051 Uiso 1 1 calc R
C33 C 0.3981(7) 0.6709(4) 0.9786(6) 0.036(2) Uani 1 1 d .
C34 C 0.4645(7) 0.7152(4) 0.9344(6) 0.042(2) Uani 1 1 d .
H34 H 0.5387 0.7089 0.9409 0.050 Uiso 1 1 calc R
C35 C 0.4288(7) 0.7655(5) 0.8841(6) 0.047(2) Uani 1 1 d .
H35 H 0.4760 0.7945 0.8587 0.057 Uiso 1 1 calc R
C36 C 0.3160(8) 0.7725(5) 0.8711(7) 0.060(3) Uani 1 1 d .
H36 H 0.2880 0.8051 0.8334 0.071 Uiso 1 1 calc R
C37 C 0.2456(8) 0.7309(4) 0.9146(7) 0.052(3) Uani 1 1 d .
H37 H 0.1716 0.7379 0.9092 0.062 Uiso 1 1 calc R
C38 C 0.2870(7) 0.6796(4) 0.9652(6) 0.037(2) Uani 1 1 d .
C39 C 0.2595(6) 0.4454(5) 0.9413(6) 0.035(2) Uani 1 1 d .
C40 C 0.2695(6) 0.4005(4) 0.7784(5) 0.0316(19) Uani 1 1 d .
C41 C 0.3028(7) 0.3310(4) 1.0232(7) 0.047(2) Uani 1 1 d .
C42 C 0.0503(6) 0.3570(5) 0.9134(6) 0.046(2) Uani 1 1 d .
H42 H 0.0539 0.3991 0.9369 0.056 Uiso 1 1 calc R
C43 C -0.0500(7) 0.3249(5) 0.9025(7) 0.053(3) Uani 1 1 d .
H43 H -0.1115 0.3469 0.9188 0.063 Uiso 1 1 calc R
C44 C -0.0607(7) 0.2643(5) 0.8698(6) 0.047(2) Uani 1 1 d .
H44 H -0.1282 0.2447 0.8634 0.056 Uiso 1 1 calc R
C45 C 0.0318(7) 0.2310(4) 0.8453(6) 0.041(2) Uani 1 1 d .
C46 C 0.1275(6) 0.2646(4) 0.8560(5) 0.0296(18) Uani 1 1 d .
C47 C 0.0323(9) 0.1664(5) 0.8136(7) 0.058(3) Uani 1 1 d .
H47 H -0.0313 0.1425 0.8067 0.070 Uiso 1 1 calc R
C48 C 0.1298(9) 0.1393(5) 0.7927(7) 0.064(3) Uani 1 1 d .
H48 H 0.1288 0.0969 0.7698 0.077 Uiso 1 1 calc R
C49 C 0.2282(7) 0.1701(4) 0.8033(6) 0.045(2) Uani 1 1 d .
H49 H 0.2918 0.1492 0.7898 0.054 Uiso 1 1 calc R
C50 C 0.2279(6) 0.2339(4) 0.8352(5) 0.0308(19) Uani 1 1 d .
C51 C 0.5124(7) 0.4203(5) 0.9143(6) 0.050(2) Uani 1 1 d .
H51 H 0.4818 0.4610 0.9247 0.060 Uiso 1 1 calc R
C52 C 0.6207(7) 0.4127(5) 0.9182(6) 0.053(2) Uani 1 1 d .
H52 H 0.6635 0.4489 0.9332 0.064 Uiso 1 1 calc R
C53 C 0.6687(6) 0.3571(5) 0.9019(6) 0.040(2) Uani 1 1 d .
H53 H 0.7435 0.3536 0.9052 0.048 Uiso 1 1 calc R
C54 C 0.6095(8) 0.3081(6) 0.8817(6) 0.055(3) Uani 1 1 d .
H54 H 0.6433 0.2683 0.8716 0.066 Uiso 1 1 calc R
C55 C 0.4949(6) 0.3099(4) 0.8732(5) 0.033(2) Uani 1 1 d .
C56 C 0.4232(6) 0.2558(4) 0.8471(5) 0.0311(19) Uani 1 1 d .
C57 C 0.4672(5) 0.5147(3) 0.6541(4) 0.0392(16) Uani 1 1 d .
H57 H 0.4582 0.4921 0.7109 0.047 Uiso 1 1 calc R
C58 C 0.4137(5) 0.5790(3) 0.6601(5) 0.0453(17) Uani 1 1 d .
H58 H 0.4308 0.6040 0.6069 0.054 Uiso 1 1 calc R
C59 C 0.4596(8) 0.6170(6) 0.7410(7) 0.067(3) Uani 1 1 d .
H59A H 0.4263 0.6599 0.7426 0.080 Uiso 1 1 calc R
H59B H 0.4437 0.5939 0.7953 0.080 Uiso 1 1 calc R
C60 C 0.5800(7) 0.6241(5) 0.7356(7) 0.071(3) Uani 1 1 d .
H60A H 0.5947 0.6519 0.6852 0.086 Uiso 1 1 calc R
H60B H 0.6092 0.6456 0.7894 0.086 Uiso 1 1 calc R
C61 C 0.6357(7) 0.5596(4) 0.7254(6) 0.070(3) Uani 1 1 d .
H61A H 0.6293 0.5338 0.7792 0.084 Uiso 1 1 calc R
H61B H 0.7118 0.5670 0.7175 0.084 Uiso 1 1 calc R
C62 C 0.5851(7) 0.5210(5) 0.6431(6) 0.051(2) Uani 1 1 d .
H62A H 0.5979 0.5443 0.5883 0.061 Uiso 1 1 calc R
H62B H 0.6177 0.4779 0.6399 0.061 Uiso 1 1 calc R
C63 C 0.4525(7) 0.4352(4) 0.5381(5) 0.0348(19) Uani 1 1 d .
H63 H 0.5275 0.4348 0.5435 0.042 Uiso 1 1 calc R
C64 C 0.3997(7) 0.3863(4) 0.4761(5) 0.036(2) Uani 1 1 d .
C65 C 0.4655(8) 0.3427(4) 0.4313(6) 0.051(3) Uani 1 1 d .
H65 H 0.5401 0.3439 0.4408 0.061 Uiso 1 1 calc R
C66 C 0.4154(9) 0.2969(4) 0.3713(7) 0.059(3) Uani 1 1 d .
H66 H 0.4572 0.2689 0.3385 0.070 Uiso 1 1 calc R
C67 C 0.3068(8) 0.2943(5) 0.3620(8) 0.067(3) Uani 1 1 d .
H67 H 0.2749 0.2633 0.3236 0.081 Uiso 1 1 calc R
C68 C 0.2432(8) 0.3347(5) 0.4061(7) 0.057(3) Uani 1 1 d .
H68 H 0.1690 0.3318 0.3948 0.068 Uiso 1 1 calc R
C69 C 0.2835(7) 0.3815(4) 0.4690(6) 0.038(2) Uani 1 1 d .
C71 C 0.2307(8) 0.6145(5) 0.6786(6) 0.059(3) Uani 1 1 d .
H71 H 0.2617 0.6486 0.7119 0.070 Uiso 1 1 calc R
C72 C 0.1151(8) 0.6192(5) 0.6587(6) 0.052(3) Uani 1 1 d .
C73 C 0.0621(9) 0.6783(6) 0.6801(8) 0.077(4) Uani 1 1 d .
H73 H 0.1031 0.7127 0.7043 0.092 Uiso 1 1 calc R
C74 C -0.0428(10) 0.6865(6) 0.6671(8) 0.075(3) Uani 1 1 d .
H74 H -0.0769 0.7247 0.6840 0.090 Uiso 1 1 calc R
C75 C -0.0996(9) 0.6352(6) 0.6271(7) 0.074(3) Uani 1 1 d .
H75 H -0.1734 0.6406 0.6156 0.089 Uiso 1 1 calc R
C76 C -0.0552(8) 0.5773(6) 0.6035(7) 0.062(3) Uani 1 1 d .
H76 H -0.0985 0.5444 0.5781 0.074 Uiso 1 1 calc R
C77 C 0.0581(8) 0.5672(5) 0.6177(6) 0.049(2) Uani 1 1 d .
C78 C 0.9290(14) 0.5660(7) 0.8791(9) 0.134(6) Uani 1 1 d .
H78A H 0.8840 0.5278 0.8797 0.202 Uiso 1 1 calc R
H78B H 0.9946 0.5579 0.9142 0.202 Uiso 1 1 calc R
H78C H 0.9457 0.5757 0.8187 0.202 Uiso 1 1 calc R
C79 C 0.9306(10) 0.6850(7) 0.9224(8) 0.104(5) Uani 1 1 d .
H79A H 0.8908 0.7155 0.9566 0.157 Uiso 1 1 calc R
H79B H 0.9380 0.7022 0.8634 0.157 Uiso 1 1 calc R
H79C H 1.0008 0.6785 0.9509 0.157 Uiso 1 1 calc R
C80 C 0.7734(9) 0.6221(7) 0.9500(7) 0.076(3) Uani 1 1 d .
H80 H 0.7464 0.6616 0.9704 0.092 Uiso 1 1 calc R
C81 C 0.898(2) 0.3724(13) 0.4079(15) 0.092(8) Uani 0.50 1 d P
H81A H 0.8329 0.3476 0.4001 0.137 Uiso 0.50 1 calc PR
H81B H 0.9375 0.3585 0.4615 0.137 Uiso 0.50 1 calc PR
H81C H 0.9418 0.3654 0.3576 0.137 Uiso 0.50 1 calc PR
C82 C 0.944(2) 0.4857(15) 0.3796(15) 0.093(8) Uani 0.50 1 d P
H82A H 1.0117 0.4856 0.4139 0.140 Uiso 0.50 1 calc PR
H82B H 0.9109 0.5279 0.3837 0.140 Uiso 0.50 1 calc PR
H82C H 0.9564 0.4762 0.3183 0.140 Uiso 0.50 1 calc PR
C83 C 0.7777(18) 0.4551(14) 0.4505(14) 0.077(7) Uani 0.50 1 d P
H83 H 0.7370 0.4243 0.4797 0.092 Uiso 0.50 1 calc PR

loop_
_atom_site_aniso_label
_atom_site_aniso_U_11
_atom_site_aniso_U_22
_atom_site_aniso_U_33
_atom_site_aniso_U_23
_atom_site_aniso_U_13
_atom_site_aniso_U_12
Fe1 0.0286(6) 0.0337(7) 0.0346(7) -0.0005(6) -0.0022(5) 0.0021(5)
Fe2 0.0226(6) 0.0340(7) 0.0293(6) 0.0005(5) 0.0031(5) 0.0019(5)
Mn1 0.0268(6) 0.0287(7) 0.0372(7) -0.0007(6) -0.0015(5) 0.0010(5)
Mn2 0.0305(7) 0.0387(8) 0.0410(7) 0.0038(6) 0.0026(6) 0.0014(6)
O1 0.057(4) 0.053(4) 0.055(4) 0.003(3) -0.002(3) -0.023(3)
O2 0.033(3) 0.037(3) 0.060(4) 0.019(3) 0.003(3) 0.001(3)
O3 0.029(3) 0.031(3) 0.064(4) -0.001(3) 0.002(3) 0.002(2)
O4 0.052(4) 0.043(4) 0.059(4) -0.008(3) 0.002(3) 0.017(3)
O5 0.035(3) 0.055(4) 0.059(4) 0.001(3) -0.001(3) 0.002(3)
O6 0.032(3) 0.043(4) 0.051(4) 0.003(3) 0.000(3) -0.004(3)
O7 0.071(5) 0.141(7) 0.091(5) 0.012(5) 0.009(4) -0.036(5)
O8 0.100(12) 0.112(12) 0.068(9) -0.018(9) -0.029(8) 0.066(10)
N1 0.030(4) 0.059(5) 0.034(4) -0.012(4) -0.001(3) 0.002(3)
N2 0.077(7) 0.084(7) 0.051(6) -0.008(5) 0.001(5) -0.018(5)
N3 0.054(5) 0.052(5) 0.052(5) 0.017(4) -0.008(3) -0.007(4)
N4 0.031(4) 0.048(5) 0.031(4) -0.006(4) 0.003(3) -0.003(4)
N6 0.023(4) 0.050(5) 0.039(4) -0.003(4) 0.003(3) -0.008(3)
N7 0.034(4) 0.035(4) 0.038(4) -0.005(4) 0.007(3) 0.001(3)
N8 0.026(3) 0.037(4) 0.033(3) 0.000(3) 0.000(3) 0.000(3)
N9 0.025(3) 0.044(4) 0.038(3) 0.005(3) 0.000(3) -0.002(3)
N10 0.049(4) 0.031(4) 0.048(4) -0.008(4) -0.003(3) 0.002(3)
N11 0.049(5) 0.047(5) 0.048(5) 0.008(4) -0.002(4) -0.010(4)
N12 0.070(6) 0.072(6) 0.034(5) 0.018(4) 0.010(4) 0.018(5)
N13 0.026(4) 0.052(5) 0.032(4) 0.008(4) -0.004(3) -0.012(4)
N15 0.029(4) 0.039(4) 0.029(4) 0.008(3) 0.003(3) -0.004(3)
N16 0.025(3) 0.030(4) 0.034(4) 0.003(3) -0.006(3) 0.005(3)
N17 0.030(3) 0.032(4) 0.040(4) 0.001(3) -0.003(3) -0.003(3)
N18 0.043(4) 0.038(4) 0.042(4) -0.003(3) -0.003(3) 0.006(3)
N19 0.061(6) 0.113(8) 0.049(5) -0.001(6) -0.001(4) -0.016(6)
N20 0.087(15) 0.103(17) 0.039(10) 0.006(11) 0.000(10) 0.053(13)
C1 0.023(4) 0.028(5) 0.051(6) 0.001(4) -0.002(4) 0.004(3)
C2 0.024(4) 0.054(6) 0.026(4) -0.002(4) -0.004(3) -0.002(4)
C3 0.027(4) 0.047(6) 0.044(5) 0.006(5) -0.003(4) -0.006(4)
C4 0.050(6) 0.048(6) 0.050(6) 0.004(5) -0.003(5) 0.019(5)
C5 0.039(6) 0.110(10) 0.065(7) -0.009(7) -0.009(5) 0.040(6)
C6 0.009(4) 0.085(7) 0.055(6) -0.017(5) 0.003(4) -0.004(4)
C7 0.023(4) 0.085(7) 0.035(5) -0.012(4) 0.007(3) -0.002(4)
C8 0.046(6) 0.052(6) 0.042(6) -0.009(5) -0.005(4) -0.002(5)
C9 0.034(5) 0.049(6) 0.054(6) -0.005(5) 0.015(4) -0.003(4)
C10 0.033(5) 0.036(5) 0.053(6) -0.015(5) -0.005(4) 0.000(4)
C11 0.054(6) 0.051(6) 0.051(6) -0.011(5) 0.001(4) -0.009(4)
C12 0.077(8) 0.052(7) 0.087(8) 0.005(6) -0.021(6) 0.032(6)
C13 0.048(6) 0.103(10) 0.095(9) -0.022(8) -0.016(6) 0.041(7)
C14 0.042(6) 0.071(7) 0.048(6) -0.008(5) -0.010(4) 0.028(5)
C15 0.042(5) 0.048(6) 0.033(5) -0.019(4) -0.010(4) 0.021(4)
C16 0.031(5) 0.109(9) 0.061(6) -0.023(7) -0.004(4) 0.018(6)
C17 0.034(5) 0.101(8) 0.042(5) 0.007(5) 0.004(4) 0.011(5)
C18 0.044(5) 0.080(7) 0.040(5) -0.012(5) 0.008(4) 0.003(5)
C19 0.027(3) 0.041(4) 0.037(4) 0.002(3) -0.002(3) 0.003(3)
C20 0.024(4) 0.047(6) 0.081(7) 0.022(5) -0.005(4) 0.002(4)
C21 0.027(4) 0.073(6) 0.088(7) 0.022(5) 0.000(4) 0.011(4)
C22 0.045(5) 0.086(7) 0.071(6) 0.024(5) -0.008(4) 0.008(4)
C23 0.036(4) 0.053(5) 0.056(6) 0.021(5) -0.008(4) -0.006(4)
C24 0.033(3) 0.042(4) 0.033(4) -0.002(3) 0.002(3) 0.003(3)
C25 0.041(5) 0.041(5) 0.027(4) 0.004(4) 0.000(3) -0.016(4)
C26 0.037(5) 0.040(5) 0.045(5) -0.004(5) 0.008(4) -0.006(4)
C27 0.048(6) 0.054(6) 0.064(7) 0.000(5) 0.009(5) -0.015(5)
C28 0.048(6) 0.066(7) 0.080(7) -0.013(5) 0.019(5) -0.025(5)
C29 0.032(5) 0.074(7) 0.065(6) -0.011(5) -0.003(4) -0.010(4)
C30 0.032(4) 0.058(6) 0.057(5) -0.001(5) 0.006(4) -0.013(4)
C31 0.023(4) 0.056(6) 0.047(5) -0.010(5) 0.010(4) -0.001(4)
C32 0.031(4) 0.056(6) 0.042(5) -0.001(4) 0.009(4) 0.000(4)
C33 0.036(5) 0.029(5) 0.043(5) -0.007(4) 0.006(4) 0.000(4)
C34 0.036(5) 0.050(6) 0.040(5) -0.001(5) 0.009(4) 0.001(4)
C35 0.032(4) 0.058(6) 0.052(5) 0.009(5) 0.006(4) -0.005(4)
C36 0.065(6) 0.038(5) 0.075(7) 0.025(5) -0.011(5) -0.003(5)
C37 0.047(5) 0.032(5) 0.076(7) 0.017(5) -0.002(5) 0.013(4)
C38 0.046(5) 0.032(5) 0.032(5) -0.005(4) 0.001(4) -0.006(4)
C39 0.029(4) 0.039(5) 0.037(5) 0.006(4) -0.007(3) -0.009(4)
C40 0.026(4) 0.041(5) 0.027(4) -0.001(4) 0.005(3) 0.003(4)
C41 0.042(5) 0.037(5) 0.063(7) 0.000(5) 0.016(4) 0.007(4)
C42 0.031(4) 0.050(5) 0.058(6) -0.015(5) 0.000(4) 0.005(4)
C43 0.021(4) 0.071(6) 0.068(6) 0.007(5) 0.012(4) 0.009(4)
C44 0.031(5) 0.068(6) 0.043(5) 0.002(4) 0.009(4) -0.019(4)
C45 0.040(5) 0.046(5) 0.039(5) 0.011(4) 0.007(4) -0.010(4)
C46 0.025(4) 0.031(4) 0.033(4) -0.001(4) 0.000(3) 0.000(3)
C47 0.081(7) 0.040(5) 0.054(6) 0.006(5) 0.007(5) -0.021(5)
C48 0.074(7) 0.040(6) 0.079(8) 0.003(5) 0.002(6) -0.007(5)
C49 0.048(5) 0.028(4) 0.059(6) -0.006(4) -0.010(4) 0.000(4)
C50 0.042(5) 0.032(5) 0.018(4) 0.001(4) -0.003(3) -0.008(4)
C51 0.036(5) 0.064(6) 0.049(6) 0.006(5) -0.004(4) -0.018(5)
C52 0.039(5) 0.070(6) 0.051(6) 0.013(5) -0.005(4) -0.018(5)
C53 0.017(4) 0.061(6) 0.043(5) 0.008(5) 0.003(3) -0.003(4)
C54 0.041(5) 0.074(7) 0.049(5) 0.011(5) 0.002(4) 0.023(5)
C55 0.021(4) 0.051(6) 0.026(4) 0.010(4) 0.005(3) 0.012(4)
C56 0.038(5) 0.037(5) 0.018(4) 0.009(4) -0.005(3) 0.015(4)
C57 0.037(4) 0.045(4) 0.035(4) 0.002(3) -0.006(3) -0.001(3)
C58 0.037(4) 0.045(4) 0.053(5) -0.001(4) -0.005(3) -0.002(3)
C59 0.063(7) 0.070(7) 0.065(7) -0.026(6) -0.017(5) -0.006(5)
C60 0.057(6) 0.069(6) 0.086(7) -0.027(5) -0.021(5) -0.001(5)
C61 0.053(5) 0.069(6) 0.085(7) -0.002(5) -0.019(5) -0.011(4)
C62 0.045(5) 0.049(6) 0.058(6) 0.006(5) -0.008(4) -0.001(4)
C63 0.028(4) 0.037(5) 0.037(4) 0.011(4) -0.010(3) 0.004(4)
C64 0.042(5) 0.036(5) 0.030(5) 0.004(4) -0.004(4) 0.000(4)
C65 0.054(6) 0.033(5) 0.066(7) 0.000(5) -0.007(5) 0.007(5)
C66 0.093(8) 0.027(5) 0.056(6) -0.008(4) 0.006(5) 0.012(5)
C67 0.051(6) 0.052(6) 0.099(8) -0.027(6) 0.002(6) -0.013(5)
C68 0.045(6) 0.067(7) 0.057(6) -0.010(5) -0.005(5) 0.001(5)
C69 0.032(5) 0.029(5) 0.053(6) 0.005(4) 0.000(4) -0.005(4)
C71 0.065(7) 0.055(6) 0.056(6) -0.001(5) 0.011(5) -0.014(5)
C72 0.046(6) 0.056(6) 0.053(6) -0.003(6) 0.012(5) 0.008(5)
C73 0.061(8) 0.069(8) 0.100(10) -0.014(7) 0.011(7) 0.009(6)
C74 0.069(8) 0.075(8) 0.082(8) 0.002(6) 0.014(6) 0.025(6)
C75 0.051(6) 0.100(9) 0.073(7) 0.020(6) 0.018(5) 0.034(6)
C76 0.049(6) 0.082(8) 0.055(6) 0.011(6) -0.001(4) -0.003(6)
C77 0.054(6) 0.052(6) 0.042(5) 0.013(5) 0.013(4) 0.016(5)
C78 0.254(19) 0.085(10) 0.067(9) -0.004(8) 0.034(10) 0.038(11)
C79 0.100(9) 0.127(11) 0.088(9) -0.045(8) 0.024(7) -0.062(8)
C80 0.059(6) 0.115(9) 0.055(6) 0.005(6) 0.002(5) -0.006(6)
C81 0.113(19) 0.11(2) 0.050(12) 0.017(12) 0.010(12) 0.039(15)
C82 0.12(2) 0.11(2) 0.051(14) 0.001(14) -0.001(13) 0.045(17)
C83 0.060(13) 0.11(2) 0.050(12) -0.002(12) -0.049(10) -0.006(13)

loop_
_atom_type_symbol
_atom_type_description
_atom_type_scat_dispersion_real
_atom_type_scat_dispersion_imag
_atom_type_scat_source
C C 0.0033 0.0016 'International Tables Vol C Tables 4.2.6.8 and 6.1.1.4'
H H 0.0000 0.0000 'International Tables Vol C Tables 4.2.6.8 and 6.1.1.4'
O O 0.0106 0.0060 'International Tables Vol C Tables 4.2.6.8 and 6.1.1.4'
Fe Fe 0.3463 0.8444 'International Tables Vol C Tables 4.2.6.8 and 6.1.1.4'
Mn Mn 0.3368 0.7283 'International Tables Vol C Tables 4.2.6.8 and 6.1.1.4'
N N 0.0061 0.0033 'International Tables Vol C Tables 4.2.6.8 and 6.1.1.4'

loop_
_geom_angle_atom_site_label_1
_geom_angle_atom_site_label_2
_geom_angle_atom_site_label_3
_geom_angle
_geom_angle_site_symmetry_1
_geom_angle_site_symmetry_3
N7 Fe1 C2 94.3(3) . .
N7 Fe1 N4 83.6(3) . .
C2 Fe1 N4 89.2(3) . .
N7 Fe1 C3 178.7(3) . .
C2 Fe1 C3 86.5(4) . .
N4 Fe1 C3 95.4(3) . .
N7 Fe1 N6 83.3(3) . .
C2 Fe1 N6 89.6(3) . .
N4 Fe1 N6 166.7(3) . .
C3 Fe1 N6 97.7(3) . .
N7 Fe1 C1 93.1(3) . .
C2 Fe1 C1 172.5(4) . .
N4 Fe1 C1 92.8(3) . .
C3 Fe1 C1 86.1(4) . .
N6 Fe1 C1 90.2(3) . .
N16 Fe2 C39 179.7(3) . .
N16 Fe2 C40 96.1(3) . .
C39 Fe2 C40 84.2(3) . .
N16 Fe2 N13 81.9(3) . .
C39 Fe2 N13 98.3(3) . .
C40 Fe2 N13 92.1(3) . .
N16 Fe2 N15 83.5(3) . .
C39 Fe2 N15 96.2(3) . .
C40 Fe2 N15 91.5(3) . .
N13 Fe2 N15 165.3(3) . .
N16 Fe2 C41 93.8(3) . .
C39 Fe2 C41 85.9(4) . .
C40 Fe2 C41 170.1(4) . .
N13 Fe2 C41 90.1(3) . .
N15 Fe2 C41 88.8(3) . .
O3 Mn1 O2 94.5(3) . .
O3 Mn1 N9 90.7(3) . .
O2 Mn1 N9 174.6(3) . .
O3 Mn1 N8 171.9(3) . .
O2 Mn1 N8 92.7(3) . .
N9 Mn1 N8 82.2(3) . .
O3 Mn1 N1 94.6(3) . .
O2 Mn1 N1 91.2(3) . .
N9 Mn1 N1 87.2(3) . .
N8 Mn1 N1 89.0(2) . .
O3 Mn1 N10 89.8(3) . .
O2 Mn1 N10 93.2(3) . .
N9 Mn1 N10 88.0(3) . .
N8 Mn1 N10 86.0(3) . .
N1 Mn1 N10 173.5(3) . .
O6 Mn2 O5 93.9(3) . .
O6 Mn2 N17 92.7(3) . .
O5 Mn2 N17 173.3(3) . .
O6 Mn2 N18 173.1(3) . .
O5 Mn2 N18 92.1(3) . .
N17 Mn2 N18 81.2(3) . .
O6 Mn2 N3 91.8(3) . 1_554
O5 Mn2 N3 91.3(3) . 1_554
N17 Mn2 N3 87.9(3) . 1_554
N18 Mn2 N3 84.6(3) . 1_554
O6 Mn2 N11 92.2(3) . .
O5 Mn2 N11 94.7(3) . .
N17 Mn2 N11 85.7(3) . .
N18 Mn2 N11 90.7(3) . .
N3 Mn2 N11 172.6(3) 1_554 .
C38 O2 Mn1 129.5(5) . .
C31 O3 Mn1 125.8(5) . .
C77 O5 Mn2 129.4(6) . .
C69 O6 Mn2 128.2(5) . .
C1 N1 Mn1 166.4(7) . .
C3 N3 Mn2 147.5(8) . 1_556
C4 N4 C8 115.6(8) . .
C4 N4 Fe1 131.2(7) . .
C8 N4 Fe1 113.0(6) . .
C18 N6 C15 119.4(8) . .
C18 N6 Fe1 129.6(7) . .
C15 N6 Fe1 110.9(5) . .
C9 N7 C10 125.3(8) . .
C9 N7 Fe1 118.4(6) . .
C10 N7 Fe1 116.2(6) . .
C32 N8 C19 123.5(6) . .
C32 N8 Mn1 123.7(6) . .
C19 N8 Mn1 112.6(4) . .
C25 N9 C24 122.1(7) . .
C25 N9 Mn1 126.0(6) . .
C24 N9 Mn1 111.6(5) . .
C39 N10 Mn1 153.0(7) . .
C40 N11 Mn2 171.4(7) . .
C55 N13 C51 118.6(7) . .
C55 N13 Fe2 112.9(6) . .
C51 N13 Fe2 128.5(7) . .
C42 N15 C46 116.8(7) . .
C42 N15 Fe2 130.1(6) . .
C46 N15 Fe2 113.1(5) . .
C56 N16 C50 124.7(7) . .
C56 N16 Fe2 118.7(6) . .
C50 N16 Fe2 116.4(5) . .
C63 N17 C57 120.5(6) . .
C63 N17 Mn2 126.5(6) . .
C57 N17 Mn2 112.4(5) . .
C71 N18 C58 120.9(7) . .
C71 N18 Mn2 122.9(7) . .
C58 N18 Mn2 114.4(5) . .
C80 N19 C78 127.9(12) . .
C80 N19 C79 114.8(11) . .
C78 N19 C79 117.2(10) . .
C81 N20 C83 119(2) . .
C81 N20 C82 121(2) . .
C83 N20 C82 120(2) . .
N1 C1 Fe1 177.5(7) . .
N2 C2 Fe1 178.2(9) . .
N3 C3 Fe1 178.3(8) . .
N4 C4 C5 118.2(10) . .
N4 C4 H4 120.9 . .
C5 C4 H4 120.9 . .
C6 C5 C4 124.5(10) . .
C6 C5 H5 117.7 . .
C4 C5 H5 117.7 . .
C5 C6 C7 117.0(9) . .
C5 C6 H6 121.5 . .
C7 C6 H6 121.5 . .
C6 C7 C8 120.8(10) . .
C6 C7 H7 119.6 . .
C8 C7 H7 119.6 . .
C7 C8 N4 123.6(9) . .
C7 C8 C9 122.0(9) . .
N4 C8 C9 114.3(8) . .
O1 C9 N7 127.5(9) . .
O1 C9 C8 122.3(8) . .
N7 C9 C8 110.2(8) . .
C11 C10 N7 130.4(9) . .
C11 C10 C15 118.5(9) . .
N7 C10 C15 111.0(8) . .
C10 C11 C12 121.8(10) . .
C10 C11 H11 119.1 . .
C12 C11 H11 119.1 . .
C13 C12 C11 119.2(10) . .
C13 C12 H12 120.4 . .
C11 C12 H12 120.4 . .
C12 C13 C14 123.1(10) . .
C12 C13 H13 118.5 . .
C14 C13 H13 118.5 . .
C16 C14 C13 126.8(10) . .
C16 C14 C15 118.1(10) . .
C13 C14 C15 115.2(10) . .
N6 C15 C10 118.3(8) . .
N6 C15 C14 119.5(9) . .
C10 C15 C14 122.2(9) . .
C17 C16 C14 121.3(10) . .
C17 C16 H16 119.3 . .
C14 C16 H16 119.3 . .
C16 C17 C18 117.6(10) . .
C16 C17 H17 121.2 . .
C18 C17 H17 121.2 . .
N6 C18 C17 124.0(10) . .
N6 C18 H18 118.0 . .
C17 C18 H18 118.0 . .
N8 C19 C24 105.9(5) . .
N8 C19 C20 116.0(6) . .
C24 C19 C20 110.4(6) . .
N8 C19 H19 108.1 . .
C24 C19 H19 108.1 . .
C20 C19 H19 108.1 . .
C21 C20 C19 109.4(7) . .
C21 C20 H20A 109.8 . .
C19 C20 H20A 109.8 . .
C21 C20 H20B 109.8 . .
C19 C20 H20B 109.8 . .
H20A C20 H20B 108.2 . .
C20 C21 C22 113.1(7) . .
C20 C21 H21A 109.0 . .
C22 C21 H21A 109.0 . .
C20 C21 H21B 109.0 . .
C22 C21 H21B 109.0 . .
H21A C21 H21B 107.8 . .
C21 C22 C23 108.4(7) . .
C21 C22 H22A 110.0 . .
C23 C22 H22A 110.0 . .
C21 C22 H22B 110.0 . .
C23 C22 H22B 110.0 . .
H22A C22 H22B 108.4 . .
C24 C23 C22 110.4(7) . .
C24 C23 H23A 109.6 . .
C22 C23 H23A 109.6 . .
C24 C23 H23B 109.6 . .
C22 C23 H23B 109.6 . .
H23A C23 H23B 108.1 . .
N9 C24 C23 115.8(6) . .
N9 C24 C19 105.1(5) . .
C23 C24 C19 109.8(6) . .
N9 C24 H24 108.6 . .
C23 C24 H24 108.6 . .
C19 C24 H24 108.6 . .
N9 C25 C26 123.2(8) . .
N9 C25 H25 118.4 . .
C26 C25 H25 118.4 . .
C27 C26 C25 116.1(9) . .
C27 C26 C31 118.9(8) . .
C25 C26 C31 125.0(8) . .
C26 C27 C28 120.3(10) . .
C26 C27 H27 119.9 . .
C28 C27 H27 119.9 . .
C29 C28 C27 119.8(9) . .
C29 C28 H28 120.1 . .
C27 C28 H28 120.1 . .
C30 C29 C28 120.2(9) . .
C30 C29 H29 119.9 . .
C28 C29 H29 119.9 . .
C29 C30 C31 120.5(9) . .
C29 C30 H30 119.8 . .
C31 C30 H30 119.8 . .
O3 C31 C30 117.7(8) . .
O3 C31 C26 122.2(7) . .
C30 C31 C26 120.1(9) . .
N8 C32 C33 125.5(8) . .
N8 C32 H32 117.2 . .
C33 C32 H32 117.2 . .
C32 C33 C38 126.5(8) . .
C32 C33 C34 116.7(8) . .
C38 C33 C34 116.7(8) . .
C35 C34 C33 124.9(9) . .
C35 C34 H34 117.6 . .
C33 C34 H34 117.6 . .
C34 C35 C36 117.0(8) . .
C34 C35 H35 121.5 . .
C36 C35 H35 121.5 . .
C37 C36 C35 120.8(9) . .
C37 C36 H36 119.6 . .
C35 C36 H36 119.6 . .
C38 C37 C36 119.5(9) . .
C38 C37 H37 120.2 . .
C36 C37 H37 120.2 . .
O2 C38 C37 117.1(8) . .
O2 C38 C33 121.8(8) . .
C37 C38 C33 120.9(8) . .
N10 C39 Fe2 178.2(8) . .
N11 C40 Fe2 178.3(8) . .
N12 C41 Fe2 179.0(9) . .
N15 C42 C43 120.1(9) . .
N15 C42 H42 120.0 . .
C43 C42 H42 120.0 . .
C44 C43 C42 123.0(8) . .
C44 C43 H43 118.5 . .
C42 C43 H43 118.5 . .
C43 C44 C45 118.7(8) . .
C43 C44 H44 120.7 . .
C45 C44 H44 120.7 . .
C46 C45 C44 116.3(8) . .
C46 C45 C47 119.3(9) . .
C44 C45 C47 124.4(9) . .
C45 C46 N15 125.2(7) . .
C45 C46 C50 120.6(7) . .
N15 C46 C50 114.2(7) . .
C48 C47 C45 118.3(10) . .
C48 C47 H47 120.9 . .
C45 C47 H47 120.9 . .
C49 C48 C47 125.0(10) . .
C49 C48 H48 117.5 . .
C47 C48 H48 117.5 . .
C48 C49 C50 116.8(9) . .
C48 C49 H49 121.6 . .
C50 C49 H49 121.6 . .
C49 C50 N16 127.2(8) . .
C49 C50 C46 120.0(8) . .
N16 C50 C46 112.8(7) . .
C52 C51 N13 118.6(10) . .
C52 C51 H51 120.7 . .
N13 C51 H51 120.7 . .
C53 C52 C51 123.5(10) . .
C53 C52 H52 118.3 . .
C51 C52 H52 118.3 . .
C54 C53 C52 117.7(8) . .
C54 C53 H53 121.2 . .
C52 C53 H53 121.2 . .
C53 C54 C55 124.4(10) . .
C53 C54 H54 117.8 . .
C55 C54 H54 117.8 . .
N13 C55 C54 117.0(9) . .
N13 C55 C56 116.3(7) . .
C54 C55 C56 126.7(8) . .
O4 C56 N16 128.5(8) . .
O4 C56 C55 121.7(7) . .
N16 C56 C55 109.8(7) . .
C58 C57 C62 112.3(6) . .
C58 C57 N17 107.2(6) . .
C62 C57 N17 115.5(6) . .
C58 C57 H57 107.2 . .
C62 C57 H57 107.2 . .
N17 C57 H57 107.2 . .
N18 C58 C57 108.4(6) . .
N18 C58 C59 115.9(7) . .
C57 C58 C59 110.5(7) . .
N18 C58 H58 107.2 . .
C57 C58 H58 107.2 . .
C59 C58 H58 107.2 . .
C60 C59 C58 109.6(8) . .
C60 C59 H59A 109.7 . .
C58 C59 H59A 109.7 . .
C60 C59 H59B 109.7 . .
C58 C59 H59B 109.7 . .
H59A C59 H59B 108.2 . .
C61 C60 C59 112.6(8) . .
C61 C60 H60A 109.1 . .
C59 C60 H60A 109.1 . .
C61 C60 H60B 109.1 . .
C59 C60 H60B 109.1 . .
H60A C60 H60B 107.8 . .
C60 C61 C62 110.7(7) . .
C60 C61 H61A 109.5 . .
C62 C61 H61A 109.5 . .
C60 C61 H61B 109.5 . .
C62 C61 H61B 109.5 . .
H61A C61 H61B 108.1 . .
C57 C62 C61 108.1(7) . .
C57 C62 H62A 110.1 . .
C61 C62 H62A 110.1 . .
C57 C62 H62B 110.1 . .
C61 C62 H62B 110.1 . .
H62A C62 H62B 108.4 . .
N17 C63 C64 126.0(8) . .
N17 C63 H63 117.0 . .
C64 C63 H63 117.0 . .
C65 C64 C69 121.8(8) . .
C65 C64 C63 118.3(8) . .
C69 C64 C63 119.7(8) . .
C64 C65 C66 118.3(9) . .
C64 C65 H65 120.8 . .
C66 C65 H65 120.8 . .
C67 C66 C65 119.6(9) . .
C67 C66 H66 120.2 . .
C65 C66 H66 120.2 . .
C68 C67 C66 122.4(10) . .
C68 C67 H67 118.8 . .
C66 C67 H67 118.8 . .
C67 C68 C69 123.2(10) . .
C67 C68 H68 118.4 . .
C69 C68 H68 118.4 . .
O6 C69 C68 119.4(8) . .
O6 C69 C64 126.3(8) . .
C68 C69 C64 114.2(8) . .
N18 C71 C72 128.2(10) . .
N18 C71 H71 115.9 . .
C72 C71 H71 115.9 . .
C77 C72 C73 120.9(10) . .
C77 C72 C71 120.7(9) . .
C73 C72 C71 118.4(10) . .
C74 C73 C72 122.7(12) . .
C74 C73 H73 118.6 . .
C72 C73 H73 118.6 . .
C73 C74 C75 116.5(11) . .
C73 C74 H74 121.7 . .
C75 C74 H74 121.7 . .
C76 C75 C74 124.6(10) . .
C76 C75 H75 117.7 . .
C74 C75 H75 117.7 . .
C75 C76 C77 119.8(11) . .
C75 C76 H76 120.1 . .
C77 C76 H76 120.1 . .
O5 C77 C72 124.9(9) . .
O5 C77 C76 119.8(10) . .
C72 C77 C76 115.3(9) . .
N19 C78 H78A 109.5 . .
N19 C78 H78B 109.5 . .
H78A C78 H78B 109.5 . .
N19 C78 H78C 109.5 . .
H78A C78 H78C 109.5 . .
H78B C78 H78C 109.5 . .
N19 C79 H79A 109.5 . .
N19 C79 H79B 109.5 . .
H79A C79 H79B 109.5 . .
N19 C79 H79C 109.5 . .
H79A C79 H79C 109.5 . .
H79B C79 H79C 109.5 . .
O7 C80 N19 122.5(13) . .
O7 C80 H80 118.7 . .
N19 C80 H80 118.7 . .
N20 C81 H81A 109.5 . .
N20 C81 H81B 109.5 . .
H81A C81 H81B 109.5 . .
N20 C81 H81C 109.5 . .
H81A C81 H81C 109.5 . .
H81B C81 H81C 109.5 . .
N20 C82 H82A 109.5 . .
N20 C82 H82B 109.5 . .
H82A C82 H82B 109.5 . .
N20 C82 H82C 109.5 . .
H82A C82 H82C 109.5 . .
H82B C82 H82C 109.5 . .
O8 C83 N20 119(3) . .
O8 C83 H83 120.3 . .
N20 C83 H83 120.3 . .

loop_
_geom_bond_atom_site_label_1
_geom_bond_atom_site_label_2
_geom_bond_distance
_geom_bond_site_symmetry_2
Fe1 N7 1.889(7) .
Fe1 C2 1.946(8) .
Fe1 N4 1.953(7) .
Fe1 C3 1.961(10) .
Fe1 N6 1.962(7) .
Fe1 C1 1.965(9) .
Fe2 N16 1.866(7) .
Fe2 C39 1.944(10) .
Fe2 C40 1.963(9) .
Fe2 N13 1.969(6) .
Fe2 N15 1.976(6) .
Fe2 C41 1.991(10) .
Mn1 O3 1.876(5) .
Mn1 O2 1.884(6) .
Mn1 N9 1.991(7) .
Mn1 N8 2.005(6) .
Mn1 N1 2.278(7) .
Mn1 N10 2.287(7) .
Mn2 O6 1.883(6) .
Mn2 O5 1.886(6) .
Mn2 N17 1.992(7) .
Mn2 N18 2.000(7) .
Mn2 N3 2.306(8) 1_554
Mn2 N11 2.321(8) .
O1 C9 1.244(10) .
O2 C38 1.349(9) .
O3 C31 1.350(11) .
O4 C56 1.212(9) .
O5 C77 1.302(11) .
O6 C69 1.287(10) .
O7 C80 1.252(13) .
O8 C83 1.15(3) .
N1 C1 1.148(10) .
N2 C2 1.121(11) .
N3 C3 1.145(10) .
N3 Mn2 2.306(8) 1_556
N4 C4 1.297(11) .
N4 C8 1.376(12) .
N6 C18 1.341(11) .
N6 C15 1.353(11) .
N7 C9 1.361(10) .
N7 C10 1.383(11) .
N8 C32 1.330(10) .
N8 C19 1.479(9) .
N9 C25 1.282(10) .
N9 C24 1.469(8) .
N10 C39 1.135(10) .
N11 C40 1.119(10) .
N12 C41 1.135(11) .
N13 C55 1.331(11) .
N13 C51 1.394(11) .
N15 C42 1.319(10) .
N15 C46 1.385(10) .
N16 C56 1.368(9) .
N16 C50 1.413(10) .
N17 C63 1.237(9) .
N17 C57 1.501(9) .
N18 C71 1.301(11) .
N18 C58 1.475(9) .
N19 C80 1.352(12) .
N19 C78 1.463(15) .
N19 C79 1.485(15) .
N20 C81 1.35(3) .
N20 C83 1.40(3) .
N20 C82 1.44(3) .
C4 C5 1.469(13) .
C4 H4 0.9300 .
C5 C6 1.267(15) .
C5 H5 0.9300 .
C6 C7 1.305(14) .
C6 H6 0.9300 .
C7 C8 1.372(12) .
C7 H7 0.9300 .
C8 C9 1.522(13) .
C10 C11 1.355(13) .
C10 C15 1.417(12) .
C11 C12 1.436(14) .
C11 H11 0.9300 .
C12 C13 1.345(15) .
C12 H12 0.9300 .
C13 C14 1.437(16) .
C13 H13 0.9300 .
C14 C16 1.421(15) .
C14 C15 1.442(12) .
C16 C17 1.330(15) .
C16 H16 0.9300 .
C17 C18 1.410(13) .
C17 H17 0.9300 .
C18 H18 0.9300 .
C19 C24 1.548(8) .
C19 C20 1.560(10) .
C19 H19 0.9800 .
C20 C21 1.493(11) .
C20 H20A 0.9700 .
C20 H20B 0.9700 .
C21 C22 1.542(11) .
C21 H21A 0.9700 .
C21 H21B 0.9700 .
C22 C23 1.551(12) .
C22 H22A 0.9700 .
C22 H22B 0.9700 .
C23 C24 1.510(11) .
C23 H23A 0.9700 .
C23 H23B 0.9700 .
C24 H24 0.9800 .
C25 C26 1.412(11) .
C25 H25 0.9300 .
C26 C27 1.407(12) .
C26 C31 1.417(13) .
C27 C28 1.410(13) .
C27 H27 0.9300 .
C28 C29 1.407(14) .
C28 H28 0.9300 .
C29 C30 1.381(13) .
C29 H29 0.9300 .
C30 C31 1.409(11) .
C30 H30 0.9300 .
C32 C33 1.388(12) .
C32 H32 0.9300 .
C33 C38 1.396(11) .
C33 C34 1.413(11) .
C34 C35 1.336(12) .
C34 H34 0.9300 .
C35 C36 1.410(12) .
C35 H35 0.9300 .
C36 C37 1.405(13) .
C36 H36 0.9300 .
C37 C38 1.376(12) .
C37 H37 0.9300 .
C42 C43 1.409(12) .
C42 H42 0.9300 .
C43 C44 1.333(14) .
C43 H43 0.9300 .
C44 C45 1.401(12) .
C44 H44 0.9300 .
C45 C46 1.374(11) .
C45 C47 1.402(13) .
C46 C50 1.446(10) .
C47 C48 1.383(13) .
C47 H47 0.9300 .
C48 C49 1.377(13) .
C48 H48 0.9300 .
C49 C50 1.386(11) .
C49 H49 0.9300 .
C51 C52 1.352(12) .
C51 H51 0.9300 .
C52 C53 1.312(13) .
C52 H52 0.9300 .
C53 C54 1.269(13) .
C53 H53 0.9300 .
C54 C55 1.423(11) .
C54 H54 0.9300 .
C55 C56 1.460(12) .
C57 C58 1.475(9) .
C57 C62 1.488(10) .
C57 H57 0.9800 .
C58 C59 1.525(11) .
C58 H58 0.9800 .
C59 C60 1.509(13) .
C59 H59A 0.9700 .
C59 H59B 0.9700 .
C60 C61 1.500(12) .
C60 H60A 0.9700 .
C60 H60B 0.9700 .
C61 C62 1.568(12) .
C61 H61A 0.9700 .
C61 H61B 0.9700 .
C62 H62A 0.9700 .
C62 H62B 0.9700 .
C63 C64 1.493(12) .
C63 H63 0.9300 .
C64 C65 1.403(11) .
C64 C69 1.445(11) .
C65 C66 1.419(13) .
C65 H65 0.9300 .
C66 C67 1.350(14) .
C66 H66 0.9300 .
C67 C68 1.340(14) .
C67 H67 0.9300 .
C68 C69 1.416(13) .
C68 H68 0.9300 .
C71 C72 1.454(13) .
C71 H71 0.9300 .
C72 C77 1.401(14) .
C72 C73 1.420(14) .
C73 C74 1.318(14) .
C73 H73 0.9300 .
C74 C75 1.382(16) .
C74 H74 0.9300 .
C75 C76 1.359(14) .
C75 H75 0.9300 .
C76 C77 1.427(13) .
C76 H76 0.9300 .
C78 H78A 0.9600 .
C78 H78B 0.9600 .
C78 H78C 0.9600 .
C79 H79A 0.9600 .
C79 H79B 0.9600 .
C79 H79C 0.9600 .
C80 H80 0.9300 .
C81 H81A 0.9600 .
C81 H81B 0.9600 .
C81 H81C 0.9600 .
C82 H82A 0.9600 .
C82 H82B 0.9600 .
C82 H82C 0.9600 .
C83 H83 0.9300 .
